data_4332263
loop_
_publ_author_name
'Walstrom, Amy'
'Pink, Maren'
'Caulton, Kenneth G.'

_publ_section_title
;
 Si&#x2212;N Bond Hydrolysis Furnishes a Planar 4-Coordinate 14-Electron
 Ru(II) Complex with a Triplet Ground State
;
_journal_issue 14
_journal_name_full 'Inorganic Chemistry'
_journal_page_first 5617
_journal_page_last 5620
_journal_paper_doi 10.1021/ic0601743
_journal_volume 45
_journal_year 2006
_chemical_formula_moiety 'C22 H52 O2 P2 Ru Si2'
_chemical_formula_sum 'C22 H52 O2 P2 Ru Si2'
_chemical_formula_weight 567.83
_chemical_name_systematic
; 
 ? 
;
_space_group_IT_number 2
_symmetry_cell_setting triclinic
_symmetry_space_group_name_Hall '-P 1'
_symmetry_space_group_name_H-M 'P -1'
_atom_sites_solution_hydrogens geom
_atom_sites_solution_primary direct
_atom_sites_solution_secondary difmap
_audit_creation_method SHELXL-97
_cell_angle_alpha 93.283(5)
_cell_angle_beta 108.668(5)
_cell_angle_gamma 112.034(5)
_cell_formula_units_Z 1
_cell_length_a 8.3458(17)
_cell_length_b 9.900(2)
_cell_length_c 10.238(2)
_cell_measurement_reflns_used 6223
_cell_measurement_temperature 130(2)
_cell_measurement_theta_max 30.7
_cell_measurement_theta_min 2.3
_cell_volume 727.6(3)
_computing_cell_refinement 'SAINT (Bruker, 2003)'
_computing_data_collection 'SMART (Bruker, 2001)'
_computing_data_reduction 'SAINT (Bruker, 2003)'
_computing_molecular_graphics 'SHELXTL (Bruker, 2003), XTEL (loc. libr.)'
_computing_publication_material 'SHELXTL (Bruker, 2003)'
_computing_structure_refinement 'SHELXL-97 (Sheldrick, 1997)'
_computing_structure_solution 'SHELXS-97 (Sheldrick, 1990)'
_diffrn_ambient_temperature 130(2)
_diffrn_detector 'CCD area detector'
_diffrn_detector_area_resol_mean 44.52
_diffrn_detector_type 'Bruker SMART 6000'
_diffrn_measured_fraction_theta_full 0.993
_diffrn_measured_fraction_theta_max 0.993
_diffrn_measurement_details '0.30 degree frames measured for 5 seconds each'
_diffrn_measurement_device 'three-circle goniometer with fixed chi'
_diffrn_measurement_device_type 'Bruker Platform goniometer'
_diffrn_measurement_method \w-scans
_diffrn_radiation_monochromator graphite
_diffrn_radiation_source 'fine-focus sealed tube'
_diffrn_radiation_type MoK\a
_diffrn_radiation_wavelength 0.71073
_diffrn_reflns_av_R_equivalents 0.0210
_diffrn_reflns_av_sigmaI/netI 0.0295
_diffrn_reflns_limit_h_max 11
_diffrn_reflns_limit_h_min -11
_diffrn_reflns_limit_k_max 14
_diffrn_reflns_limit_k_min -13
_diffrn_reflns_limit_l_max 14
_diffrn_reflns_limit_l_min -14
_diffrn_reflns_number 9022
_diffrn_reflns_theta_full 30.62
_diffrn_reflns_theta_max 30.62
_diffrn_reflns_theta_min 2.14
_exptl_absorpt_coefficient_mu 0.746
_exptl_absorpt_correction_T_max 0.8774
_exptl_absorpt_correction_T_min 0.8354
_exptl_absorpt_correction_type multi-scan
_exptl_absorpt_process_details 'SADABS, R. Blessing;1995'
_exptl_crystal_colour yellow
_exptl_crystal_density_diffrn 1.296
_exptl_crystal_density_method 'not measured'
_exptl_crystal_description block
_exptl_crystal_F_000 302
_exptl_crystal_size_max 0.25
_exptl_crystal_size_mid 0.23
_exptl_crystal_size_min 0.18
_refine_diff_density_max 0.659
_refine_diff_density_min -0.673
_refine_diff_density_rms 0.070
_refine_ls_extinction_method none
_refine_ls_goodness_of_fit_ref 1.059
_refine_ls_hydrogen_treatment riding
_refine_ls_matrix_type full
_refine_ls_number_parameters 141
_refine_ls_number_reflns 4455
_refine_ls_number_restraints 0
_refine_ls_restrained_S_all 1.059
_refine_ls_R_factor_all 0.0227
_refine_ls_R_factor_gt 0.0213
_refine_ls_shift/su_max 0.000
_refine_ls_shift/su_mean 0.000
_refine_ls_structure_factor_coef Fsqd
_refine_ls_weighting_details 'calc w=1/[\s^2^(Fo^2^)+(0.0241P)^2^+0.2307P] where P=(Fo^2^+2Fc^2^)/3'
_refine_ls_weighting_scheme calc
_refine_ls_wR_factor_gt 0.0545
_refine_ls_wR_factor_ref 0.0556
_reflns_number_gt 4210
_reflns_number_total 4455
_reflns_threshold_expression >2sigma(I)
_cod_data_source_file ic0601743sup1.cif
_cod_data_source_block 05204
_cod_original_sg_symbol_H-M P-1
_cod_database_code 4332263

loop_
_symmetry_equiv_pos_as_xyz
'x, y, z'
'-x, -y, -z'

loop_
_atom_site_label
_atom_site_type_symbol
_atom_site_fract_x
_atom_site_fract_y
_atom_site_fract_z
_atom_site_U_iso_or_equiv
_atom_site_adp_type
_atom_site_occupancy
_atom_site_symmetry_multiplicity
_atom_site_calc_flag
_atom_site_refinement_flags
Ru1 Ru 0.0000 0.0000 0.5000 0.01138(4) Uani 1 2 d S
P1 P -0.23341(4) -0.11176(3) 0.27180(3) 0.01168(6) Uani 1 1 d .
Si1 Si -0.14762(5) 0.21780(3) 0.32705(3) 0.01506(7) Uani 1 1 d .
O1 O -0.04559(14) 0.18185(10) 0.47542(9) 0.02076(18) Uani 1 1 d .
C1 C 0.0262(2) 0.35305(15) 0.26590(15) 0.0260(3) Uani 1 1 d .
H1A H 0.0872 0.4499 0.3303 0.039 Uiso 1 1 calc R
H1B H -0.0374 0.3636 0.1710 0.039 Uiso 1 1 calc R
H1C H 0.1197 0.3164 0.2644 0.039 Uiso 1 1 calc R
C2 C -0.3113(2) 0.29807(15) 0.34293(14) 0.0231(3) Uani 1 1 d .
H2A H -0.2434 0.3886 0.4165 0.035 Uiso 1 1 calc R
H2B H -0.4091 0.2254 0.3676 0.035 Uiso 1 1 calc R
H2C H -0.3675 0.3225 0.2530 0.035 Uiso 1 1 calc R
C3 C -0.27540(17) 0.03816(13) 0.18883(12) 0.0162(2) Uani 1 1 d .
H3A H -0.4104 0.0130 0.1506 0.019 Uiso 1 1 calc R
H3B H -0.2297 0.0505 0.1103 0.019 Uiso 1 1 calc R
C4 C -0.46292(16) -0.23457(13) 0.28098(12) 0.0164(2) Uani 1 1 d .
C5 C -0.51518(19) -0.13077(16) 0.36037(15) 0.0248(3) Uani 1 1 d .
H5A H -0.6251 -0.1902 0.3805 0.037 Uiso 1 1 calc R
H5B H -0.5425 -0.0611 0.3022 0.037 Uiso 1 1 calc R
H5C H -0.4111 -0.0750 0.4490 0.037 Uiso 1 1 calc R
C6 C -0.62120(18) -0.31307(16) 0.13828(14) 0.0249(3) Uani 1 1 d .
H6A H -0.7389 -0.3608 0.1525 0.037 Uiso 1 1 calc R
H6B H -0.5966 -0.3887 0.0923 0.037 Uiso 1 1 calc R
H6C H -0.6293 -0.2400 0.0788 0.037 Uiso 1 1 calc R
C7 C -0.4376(2) -0.34975(16) 0.37070(16) 0.0268(3) Uani 1 1 d .
H7A H -0.5511 -0.4017 0.3893 0.040 Uiso 1 1 calc R
H7B H -0.3327 -0.2991 0.4601 0.040 Uiso 1 1 calc R
H7C H -0.4127 -0.4218 0.3199 0.040 Uiso 1 1 calc R
C8 C -0.16604(17) -0.20562(13) 0.14682(12) 0.0158(2) Uani 1 1 d .
C9 C 0.03190(19) -0.09527(16) 0.16628(14) 0.0238(3) Uani 1 1 d .
H9A H 0.0771 -0.1371 0.1040 0.036 Uiso 1 1 calc R
H9B H 0.1148 -0.0773 0.2643 0.036 Uiso 1 1 calc R
H9C H 0.0298 -0.0012 0.1429 0.036 Uiso 1 1 calc R
C10 C -0.1572(2) -0.34904(15) 0.19009(14) 0.0235(3) Uani 1 1 d .
H10A H -0.0966 -0.3856 0.1379 0.035 Uiso 1 1 calc R
H10B H -0.2835 -0.4245 0.1688 0.035 Uiso 1 1 calc R
H10C H -0.0857 -0.3288 0.2913 0.035 Uiso 1 1 calc R
C11 C -0.29212(19) -0.23986(15) -0.00852(12) 0.0209(2) Uani 1 1 d .
H11A H -0.2397 -0.2783 -0.0670 0.031 Uiso 1 1 calc R
H11B H -0.3007 -0.1486 -0.0353 0.031 Uiso 1 1 calc R
H11C H -0.4165 -0.3145 -0.0226 0.031 Uiso 1 1 calc R

loop_
_atom_site_aniso_label
_atom_site_aniso_U_11
_atom_site_aniso_U_22
_atom_site_aniso_U_33
_atom_site_aniso_U_23
_atom_site_aniso_U_13
_atom_site_aniso_U_12
Ru1 0.01225(6) 0.01060(6) 0.01020(6) 0.00196(4) 0.00151(4) 0.00584(4)
P1 0.01215(13) 0.01089(12) 0.01050(12) 0.00149(9) 0.00167(9) 0.00542(10)
Si1 0.01788(15) 0.01239(14) 0.01347(14) 0.00236(11) 0.00146(11) 0.00842(12)
O1 0.0285(5) 0.0149(4) 0.0150(4) 0.0006(3) -0.0018(3) 0.0135(4)
C1 0.0263(7) 0.0200(6) 0.0271(6) 0.0037(5) 0.0083(5) 0.0061(5)
C2 0.0286(7) 0.0233(6) 0.0213(6) 0.0043(5) 0.0060(5) 0.0175(5)
C3 0.0192(5) 0.0145(5) 0.0136(5) 0.0033(4) 0.0018(4) 0.0091(4)
C4 0.0137(5) 0.0169(5) 0.0169(5) 0.0029(4) 0.0037(4) 0.0062(4)
C5 0.0190(6) 0.0280(6) 0.0290(6) 0.0009(5) 0.0107(5) 0.0106(5)
C6 0.0154(6) 0.0253(6) 0.0235(6) 0.0000(5) 0.0018(5) 0.0025(5)
C7 0.0223(6) 0.0263(6) 0.0342(7) 0.0160(5) 0.0126(5) 0.0096(5)
C8 0.0181(5) 0.0163(5) 0.0136(5) 0.0015(4) 0.0049(4) 0.0086(4)
C9 0.0195(6) 0.0298(7) 0.0230(6) 0.0036(5) 0.0098(5) 0.0099(5)
C10 0.0345(7) 0.0209(6) 0.0199(6) 0.0031(4) 0.0082(5) 0.0182(5)
C11 0.0256(6) 0.0223(6) 0.0127(5) 0.0011(4) 0.0043(4) 0.0105(5)

loop_
_atom_type_symbol
_atom_type_description
_atom_type_scat_dispersion_real
_atom_type_scat_dispersion_imag
_atom_type_scat_source
C C 0.0033 0.0016 'International Tables Vol C Tables 4.2.6.8 and 6.1.1.4'
H H 0.0000 0.0000 'International Tables Vol C Tables 4.2.6.8 and 6.1.1.4'
O O 0.0106 0.0060 'International Tables Vol C Tables 4.2.6.8 and 6.1.1.4'
Si Si 0.0817 0.0704 'International Tables Vol C Tables 4.2.6.8 and 6.1.1.4'
P P 0.1023 0.0942 'International Tables Vol C Tables 4.2.6.8 and 6.1.1.4'
Ru Ru -1.2594 0.8363 'International Tables Vol C Tables 4.2.6.8 and 6.1.1.4'

loop_
_geom_angle_atom_site_label_1
_geom_angle_atom_site_label_2
_geom_angle_atom_site_label_3
_geom_angle
_geom_angle_site_symmetry_1
_geom_angle_site_symmetry_3
O1 Ru1 O1 180.0 . 2_556
O1 Ru1 P1 86.62(3) . .
O1 Ru1 P1 93.38(3) 2_556 .
O1 Ru1 P1 93.38(3) . 2_556
O1 Ru1 P1 86.62(3) 2_556 2_556
P1 Ru1 P1 180.0 . 2_556
C3 P1 C8 104.24(6) . .
C3 P1 C4 104.79(6) . .
C8 P1 C4 112.70(6) . .
C3 P1 Ru1 107.52(4) . .
C8 P1 Ru1 115.08(4) . .
C4 P1 Ru1 111.56(4) . .
O1 Si1 C2 111.02(6) . .
O1 Si1 C1 111.08(6) . .
C2 Si1 C1 108.36(7) . .
O1 Si1 C3 108.33(5) . .
C2 Si1 C3 110.86(6) . .
C1 Si1 C3 107.13(6) . .
Si1 O1 Ru1 125.76(5) . .
Si1 C1 H1A 109.5 . .
Si1 C1 H1B 109.5 . .
H1A C1 H1B 109.5 . .
Si1 C1 H1C 109.5 . .
H1A C1 H1C 109.5 . .
H1B C1 H1C 109.5 . .
Si1 C2 H2A 109.5 . .
Si1 C2 H2B 109.5 . .
H2A C2 H2B 109.5 . .
Si1 C2 H2C 109.5 . .
H2A C2 H2C 109.5 . .
H2B C2 H2C 109.5 . .
P1 C3 Si1 108.60(6) . .
P1 C3 H3A 110.0 . .
Si1 C3 H3A 110.0 . .
P1 C3 H3B 110.0 . .
Si1 C3 H3B 110.0 . .
H3A C3 H3B 108.4 . .
C6 C4 C7 110.00(11) . .
C6 C4 C5 108.94(11) . .
C7 C4 C5 107.51(11) . .
C6 C4 P1 115.12(9) . .
C7 C4 P1 109.63(9) . .
C5 C4 P1 105.29(8) . .
C4 C5 H5A 109.5 . .
C4 C5 H5B 109.5 . .
H5A C5 H5B 109.5 . .
C4 C5 H5C 109.5 . .
H5A C5 H5C 109.5 . .
H5B C5 H5C 109.5 . .
C4 C6 H6A 109.5 . .
C4 C6 H6B 109.5 . .
H6A C6 H6B 109.5 . .
C4 C6 H6C 109.5 . .
H6A C6 H6C 109.5 . .
H6B C6 H6C 109.5 . .
C4 C7 H7A 109.5 . .
C4 C7 H7B 109.5 . .
H7A C7 H7B 109.5 . .
C4 C7 H7C 109.5 . .
H7A C7 H7C 109.5 . .
H7B C7 H7C 109.5 . .
C10 C8 C11 109.55(10) . .
C10 C8 C9 108.31(11) . .
C11 C8 C9 109.09(10) . .
C10 C8 P1 110.10(8) . .
C11 C8 P1 114.80(9) . .
C9 C8 P1 104.72(8) . .
C8 C9 H9A 109.5 . .
C8 C9 H9B 109.5 . .
H9A C9 H9B 109.5 . .
C8 C9 H9C 109.5 . .
H9A C9 H9C 109.5 . .
H9B C9 H9C 109.5 . .
C8 C10 H10A 109.5 . .
C8 C10 H10B 109.5 . .
H10A C10 H10B 109.5 . .
C8 C10 H10C 109.5 . .
H10A C10 H10C 109.5 . .
H10B C10 H10C 109.5 . .
C8 C11 H11A 109.5 . .
C8 C11 H11B 109.5 . .
H11A C11 H11B 109.5 . .
C8 C11 H11C 109.5 . .
H11A C11 H11C 109.5 . .
H11B C11 H11C 109.5 . .

loop_
_geom_bond_atom_site_label_1
_geom_bond_atom_site_label_2
_geom_bond_distance
_geom_bond_site_symmetry_2
Ru1 O1 1.9884(9) .
Ru1 O1 1.9884(9) 2_556
Ru1 P1 2.3772(5) .
Ru1 P1 2.3772(5) 2_556
P1 C3 1.8415(12) .
P1 C8 1.8797(12) .
P1 C4 1.8807(13) .
Si1 O1 1.6188(10) .
Si1 C2 1.8618(14) .
Si1 C1 1.8731(15) .
Si1 C3 1.9040(12) .
C1 H1A 0.9800 .
C1 H1B 0.9800 .
C1 H1C 0.9800 .
C2 H2A 0.9800 .
C2 H2B 0.9800 .
C2 H2C 0.9800 .
C3 H3A 0.9900 .
C3 H3B 0.9900 .
C4 C6 1.5322(17) .
C4 C7 1.5380(18) .
C4 C5 1.5410(18) .
C5 H5A 0.9800 .
C5 H5B 0.9800 .
C5 H5C 0.9800 .
C6 H6A 0.9800 .
C6 H6B 0.9800 .
C6 H6C 0.9800 .
C7 H7A 0.9800 .
C7 H7B 0.9800 .
C7 H7C 0.9800 .
C8 C10 1.5322(18) .
C8 C11 1.5333(17) .
C8 C9 1.5403(18) .
C9 H9A 0.9800 .
C9 H9B 0.9800 .
C9 H9C 0.9800 .
C10 H10A 0.9800 .
C10 H10B 0.9800 .
C10 H10C 0.9800 .
C11 H11A 0.9800 .
C11 H11B 0.9800 .
C11 H11C 0.9800 .

loop_
_geom_torsion_atom_site_label_1
_geom_torsion_atom_site_label_2
_geom_torsion_atom_site_label_3
_geom_torsion_atom_site_label_4
_geom_torsion
_geom_torsion_site_symmetry_1
O1 Ru1 P1 C3 14.16(5) .
O1 Ru1 P1 C3 -165.84(5) 2_556
P1 Ru1 P1 C3 -176(100) 2_556
O1 Ru1 P1 C8 129.79(5) .
O1 Ru1 P1 C8 -50.21(5) 2_556
P1 Ru1 P1 C8 -60(100) 2_556
O1 Ru1 P1 C4 -100.20(5) .
O1 Ru1 P1 C4 79.80(5) 2_556
P1 Ru1 P1 C4 70(100) 2_556
C2 Si1 O1 Ru1 137.70(7) .
C1 Si1 O1 Ru1 -101.65(8) .
C3 Si1 O1 Ru1 15.75(9) .
O1 Ru1 O1 Si1 -77(88) 2_556
P1 Ru1 O1 Si1 -18.53(7) .
P1 Ru1 O1 Si1 161.47(7) 2_556
C8 P1 C3 Si1 -131.97(6) .
C4 P1 C3 Si1 109.43(7) .
Ru1 P1 C3 Si1 -9.37(7) .
O1 Si1 C3 P1 -1.26(8) .
C2 Si1 C3 P1 -123.31(7) .
C1 Si1 C3 P1 118.65(7) .
C3 P1 C4 C6 64.77(10) .
C8 P1 C4 C6 -47.95(11) .
Ru1 P1 C4 C6 -179.19(8) .
C3 P1 C4 C7 -170.60(9) .
C8 P1 C4 C7 76.68(10) .
Ru1 P1 C4 C7 -54.56(10) .
C3 P1 C4 C5 -55.21(9) .
C8 P1 C4 C5 -167.93(8) .
Ru1 P1 C4 C5 60.82(9) .
C3 P1 C8 C10 -170.88(9) .
C4 P1 C8 C10 -57.83(10) .
Ru1 P1 C8 C10 71.63(9) .
C3 P1 C8 C11 -46.71(10) .
C4 P1 C8 C11 66.34(10) .
Ru1 P1 C8 C11 -164.20(8) .
C3 P1 C8 C9 72.89(9) .
C4 P1 C8 C9 -174.06(8) .
Ru1 P1 C8 C9 -44.60(9) .
